data_1006163
loop_
_publ_author_name
'Hernandez-Velasco, J'
'Saez-Puche, R'
'Rodriguez-Carvajal, J'

_publ_section_title
;
Yb2 Ba Co O5 magnetic and crystal structure determination from neutron
scattering
;
_journal_coden_ASTM JALCEU
_journal_name_full 'Journal of Alloys Compd.'
_journal_page_first 651
_journal_page_last 656
_journal_volume 275
_journal_year 1998
_chemical_formula_structural 'Yb2 Ba Co O5'
_chemical_formula_sum 'Ba Co O5 Yb2'
_chemical_name_systematic 'Diytterbium barium cobalt oxide'
_space_group_IT_number 62
_symmetry_cell_setting orthorhombic
_symmetry_Int_Tables_number 62
_symmetry_space_group_name_Hall '-P 2ac 2n'
_symmetry_space_group_name_H-M 'P n m a'
_cell_angle_alpha 90
_cell_angle_beta 90
_cell_angle_gamma 90
_cell_formula_units_Z 4
_cell_length_a 12.1745(2)
_cell_length_b 5.6594(1)
_cell_length_c 6.9993(1)
_cell_volume 482.3
_refine_ls_R_factor_all 0.025
_cod_database_code 1006163

loop_
_symmetry_equiv_pos_as_xyz
x,y,z
1/2+x,1/2-y,1/2-z
-x,1/2+y,-z
1/2-x,-y,1/2+z
-x,-y,-z
1/2-x,1/2+y,1/2+z
x,1/2-y,z
1/2+x,y,1/2-z

loop_
_atom_site_label
_atom_site_type_symbol
_atom_site_symmetry_multiplicity
_atom_site_Wyckoff_symbol
_atom_site_fract_x
_atom_site_fract_y
_atom_site_fract_z
_atom_site_occupancy
_atom_site_attached_hydrogens
_atom_site_calc_flag
Yb1 Yb3+ 4 c 0.2912(2) 0.25 0.1203(4) 1. 0 d
Yb2 Yb3+ 4 c 0.0740(2) 0.25 0.3994(3) 1. 0 d
Co1 Co2+ 4 c 0.6545(9) 0.25 0.6934(11) 1. 0 d
Ba1 Ba2+ 4 c 0.9016(4) 0.25 0.9256(8) 1. 0 d
O1 O2- 8 d 0.4347(3) -0.0037(7) 0.1669(4) 1. 0 d
O2 O2- 8 d 0.2255(3) 0.4976(7) 0.3620(5) 1. 0 d
O3 O2- 4 c 0.1042(4) 0.25 0.0783(8) 1. 0 d

loop_
_atom_type_symbol
_atom_type_oxidation_number
Yb3+ 3.000
Co2+ 2.000
Ba2+ 2.000
O2- -2.000
